data_4108529
loop_
_publ_author_name
'Guillaume Barbe'
'Andr\'e B. Charette'

_publ_contact_author_address
;
      Universit\'e de Montr\'eal
      D\'epartement de Chimie
      C.P. 6128, Succ. Centre-ville
      Montr\'eal, Qu\'ebec
      Canada, H3C 3J7
;
_publ_contact_author_email andre.charette@umontreal.ca
_publ_contact_author_fax '+1 514 343 5900'
_publ_contact_author_name 'Dr Andr\'e B. Charette'
_publ_contact_author_phone '+1 514 343 6283'
_publ_section_title
;
 Total Synthesis of (+)-Lepadin B: Stereoselective Synthesis of Nonracemic
 Polysubstituted Hydroquinolines Using an RC-ROM Process
;
_journal_name_full 'Journal of the American Chemical Society'
_journal_page_first 13873
_journal_page_last 13875
_journal_paper_doi 10.1021/ja8068215
_journal_volume 130
_journal_year 2008
_chemical_compound_source 'Synthesized by the authors. See text'
_chemical_formula_moiety 'C26 H29 N O2'
_chemical_formula_sum 'C26 H29 N O2'
_chemical_formula_weight 387.50
_chemical_name_systematic
; 
 ? 
;
_space_group_IT_number 2
_symmetry_cell_setting triclinic
_symmetry_space_group_name_Hall '-P 1'
_symmetry_space_group_name_H-M 'P -1'
_atom_sites_solution_hydrogens geom
_atom_sites_solution_primary direct
_atom_sites_solution_secondary difmap
_audit_creation_method SHELXL-97
_cell_angle_alpha 80.7093(15)
_cell_angle_beta 71.5065(13)
_cell_angle_gamma 73.9830(18)
_cell_formula_units_Z 2
_cell_length_a 9.7667(3)
_cell_length_b 10.5930(3)
_cell_length_c 10.9641(3)
_cell_measurement_reflns_used 1324
_cell_measurement_temperature 150(2)
_cell_measurement_theta_max 66.65
_cell_measurement_theta_min 41.89
_cell_volume 1030.59(5)
_computing_cell_refinement 'APEX2 (Bruker, 2004)'
_computing_data_collection 'APEX2 (Bruker, 2004)'
_computing_data_reduction 'SAINT (Bruker, 2004)'
_computing_molecular_graphics 'SHELXTL (Bruker, 1997)'
_computing_publication_material 'UdMX (local program)'
_computing_structure_refinement 'SHELXL97 (Sheldrick, 1997)'
_computing_structure_solution 'SHELXS97 (Sheldrick, 1997)'
_diffrn_ambient_temperature 150(2)
_diffrn_detector_area_resol_mean 5.5
_diffrn_measured_fraction_theta_full 0.840
_diffrn_measured_fraction_theta_max 0.840
_diffrn_measurement_device_type 'Bruker Microstar'
_diffrn_measurement_method \w
_diffrn_radiation_monochromator 'Helios optics'
_diffrn_radiation_source 'Micro source'
_diffrn_radiation_type CuK\a
_diffrn_radiation_wavelength 1.54178
_diffrn_reflns_av_R_equivalents 0.026
_diffrn_reflns_av_sigmaI/netI 0.0344
_diffrn_reflns_limit_h_max 11
_diffrn_reflns_limit_h_min -11
_diffrn_reflns_limit_k_max 11
_diffrn_reflns_limit_k_min -12
_diffrn_reflns_limit_l_max 12
_diffrn_reflns_limit_l_min -13
_diffrn_reflns_number 4260
_diffrn_reflns_theta_full 67.10
_diffrn_reflns_theta_max 67.10
_diffrn_reflns_theta_min 4.27
_diffrn_standards_decay_% 0.00
_diffrn_standards_number 5
_exptl_absorpt_coefficient_mu 0.609
_exptl_absorpt_correction_T_max 0.9600
_exptl_absorpt_correction_T_min 0.8000
_exptl_absorpt_correction_type multi-scan
_exptl_absorpt_process_details 'Sadabs (Sheldrick,1996)'
_exptl_crystal_colour Colorless
_exptl_crystal_density_diffrn 1.249
_exptl_crystal_description chunk
_exptl_crystal_F_000 416
_exptl_crystal_size_max 0.20
_exptl_crystal_size_mid 0.20
_exptl_crystal_size_min 0.10
_refine_diff_density_max 0.281
_refine_diff_density_min -0.248
_refine_diff_density_rms 0.053
_refine_ls_extinction_method none
_refine_ls_goodness_of_fit_ref 1.058
_refine_ls_hydrogen_treatment constr
_refine_ls_matrix_type full
_refine_ls_number_parameters 263
_refine_ls_number_reflns 3105
_refine_ls_number_restraints 0
_refine_ls_restrained_S_all 1.058
_refine_ls_R_factor_all 0.0627
_refine_ls_R_factor_gt 0.0518
_refine_ls_shift/su_max 0.000
_refine_ls_shift/su_mean 0.000
_refine_ls_structure_factor_coef Fsqd
_refine_ls_weighting_details 'calc w=1/[\s^2^(Fo^2^)+(0.1262P)^2^+0.5935P] where P=(Fo^2^+2Fc^2^)/3'
_refine_ls_weighting_scheme calc
_refine_ls_wR_factor_gt 0.1965
_refine_ls_wR_factor_ref 0.2051
_reflns_number_gt 2508
_reflns_number_total 3105
_reflns_threshold_expression I>2\s(I)
_cod_data_source_file ja8068215_si_004.cif
_cod_data_source_block cha148
_cod_database_code 4108529

loop_
_symmetry_equiv_pos_as_xyz
'x, y, z'
'-x, -y, -z'

loop_
_atom_site_label
_atom_site_type_symbol
_atom_site_fract_x
_atom_site_fract_y
_atom_site_fract_z
_atom_site_U_iso_or_equiv
_atom_site_adp_type
_atom_site_occupancy
_atom_site_symmetry_multiplicity
_atom_site_calc_flag
_atom_site_refinement_flags
N1 N 0.2165(2) 0.8402(2) 0.14353(19) 0.0287(5) Uani 1 1 d .
C2 C 0.1573(3) 0.8683(3) 0.2809(2) 0.0299(6) Uani 1 1 d .
H2 H 0.1162 0.9657 0.2834 0.036 Uiso 1 1 calc R
C3 C 0.0260(3) 0.8024(3) 0.3458(2) 0.0303(6) Uani 1 1 d .
H3 H -0.0513 0.8438 0.3001 0.036 Uiso 1 1 calc R
C4 C 0.0702(3) 0.6564(3) 0.3260(2) 0.0296(6) Uani 1 1 d .
H4A H -0.0160 0.6171 0.3683 0.036 Uiso 1 1 calc R
H4B H 0.1510 0.6110 0.3653 0.036 Uiso 1 1 calc R
C4A C 0.1228(3) 0.6387(3) 0.1813(2) 0.0250(6) Uani 1 1 d .
H4A1 H 0.0384 0.6852 0.1452 0.030 Uiso 1 1 calc R
C5 C 0.1661(3) 0.4956(3) 0.1513(2) 0.0286(6) Uani 1 1 d .
H5 H 0.0798 0.4549 0.1939 0.034 Uiso 1 1 calc R
C6 C 0.3002(3) 0.4169(3) 0.1970(3) 0.0318(6) Uani 1 1 d .
H6A H 0.2657 0.3903 0.2903 0.038 Uiso 1 1 calc R
H6B H 0.3458 0.3357 0.1510 0.038 Uiso 1 1 calc R
C7 C 0.4155(3) 0.4927(3) 0.1748(2) 0.0323(7) Uani 1 1 d .
H7 H 0.5093 0.4460 0.1863 0.039 Uiso 1 1 calc R
C8 C 0.3955(3) 0.6207(3) 0.1400(2) 0.0303(6) Uani 1 1 d .
H8 H 0.4727 0.6624 0.1323 0.036 Uiso 1 1 calc R
C8A C 0.2532(3) 0.7026(3) 0.1122(2) 0.0261(6) Uani 1 1 d .
H8A1 H 0.2687 0.7042 0.0174 0.031 Uiso 1 1 calc R
C11 C 0.2480(3) 0.9399(3) 0.0547(3) 0.0334(7) Uani 1 1 d .
O11 O 0.2381(3) 1.0507(2) 0.0834(2) 0.0548(7) Uani 1 1 d .
C12 C 0.2932(3) 0.9143(3) -0.0854(2) 0.0316(6) Uani 1 1 d .
C13 C 0.4364(3) 0.9163(3) -0.1625(3) 0.0355(7) Uani 1 1 d .
H13 H 0.5068 0.9298 -0.1259 0.043 Uiso 1 1 calc R
C14 C 0.4761(3) 0.8987(3) -0.2925(3) 0.0398(7) Uani 1 1 d .
H14 H 0.5743 0.8993 -0.3449 0.048 Uiso 1 1 calc R
C15 C 0.3734(3) 0.8803(3) -0.3468(3) 0.0414(8) Uani 1 1 d .
H15 H 0.4011 0.8686 -0.4362 0.050 Uiso 1 1 calc R
C16 C 0.2304(3) 0.8788(3) -0.2704(3) 0.0402(7) Uani 1 1 d .
H16 H 0.1598 0.8666 -0.3075 0.048 Uiso 1 1 calc R
C17 C 0.1905(3) 0.8952(3) -0.1401(3) 0.0379(7) Uani 1 1 d .
H17 H 0.0926 0.8935 -0.0877 0.045 Uiso 1 1 calc R
C21 C 0.2795(3) 0.8301(3) 0.3484(3) 0.0360(7) Uani 1 1 d .
H21A H 0.3221 0.7348 0.3480 0.054 Uiso 1 1 calc R
H21B H 0.2373 0.8544 0.4376 0.054 Uiso 1 1 calc R
H21C H 0.3576 0.8767 0.3027 0.054 Uiso 1 1 calc R
C31 C -0.0432(3) 0.8371(3) 0.4837(3) 0.0397(7) Uani 1 1 d .
H31 H -0.0855 0.9279 0.4960 0.048 Uiso 1 1 calc R
C32 C -0.0518(4) 0.7581(4) 0.5873(3) 0.0467(8) Uani 1 1 d .
H32A H -0.0114 0.6660 0.5813 0.056 Uiso 1 1 calc R
H32B H -0.0984 0.7920 0.6695 0.056 Uiso 1 1 calc R
O51 O 0.19963(19) 0.49760(19) 0.01413(16) 0.0290(5) Uani 1 1 d .
C52 C 0.1870(3) 0.3812(3) -0.0266(2) 0.0304(6) Uani 1 1 d .
H52A H 0.0822 0.3745 0.0046 0.036 Uiso 1 1 calc R
H52B H 0.2482 0.3025 0.0097 0.036 Uiso 1 1 calc R
C53 C 0.2395(3) 0.3873(3) -0.1721(2) 0.0273(6) Uani 1 1 d .
C54 C 0.2501(3) 0.5050(3) -0.2478(3) 0.0336(7) Uani 1 1 d .
H54 H 0.2223 0.5852 -0.2081 0.040 Uiso 1 1 calc R
C55 C 0.3012(3) 0.5053(3) -0.3810(3) 0.0418(8) Uani 1 1 d .
H55 H 0.3097 0.5859 -0.4318 0.050 Uiso 1 1 calc R
C56 C 0.3398(3) 0.3910(4) -0.4405(3) 0.0426(8) Uani 1 1 d .
H56 H 0.3746 0.3922 -0.5320 0.051 Uiso 1 1 calc R
C57 C 0.3274(3) 0.2738(4) -0.3656(3) 0.0411(8) Uani 1 1 d .
H57 H 0.3523 0.1943 -0.4059 0.049 Uiso 1 1 calc R
C58 C 0.2790(3) 0.2719(3) -0.2325(3) 0.0340(7) Uani 1 1 d .
H58 H 0.2727 0.1908 -0.1820 0.041 Uiso 1 1 calc R

loop_
_atom_site_aniso_label
_atom_site_aniso_U_11
_atom_site_aniso_U_22
_atom_site_aniso_U_33
_atom_site_aniso_U_23
_atom_site_aniso_U_13
_atom_site_aniso_U_12
N1 0.0369(11) 0.0270(13) 0.0233(11) -0.0037(9) -0.0068(9) -0.0104(10)
C2 0.0376(14) 0.0293(16) 0.0246(13) -0.0063(10) -0.0059(10) -0.0119(12)
C3 0.0304(12) 0.0318(16) 0.0288(14) -0.0060(11) -0.0058(10) -0.0090(12)
C4 0.0273(12) 0.0343(17) 0.0273(13) -0.0007(11) -0.0061(10) -0.0105(12)
C4A 0.0260(11) 0.0242(14) 0.0276(13) -0.0015(10) -0.0095(10) -0.0089(11)
C5 0.0305(12) 0.0315(16) 0.0251(13) -0.0012(10) -0.0078(10) -0.0101(12)
C6 0.0382(14) 0.0272(15) 0.0304(13) -0.0018(11) -0.0130(11) -0.0051(12)
C7 0.0274(12) 0.0375(18) 0.0319(13) -0.0080(11) -0.0102(10) -0.0027(12)
C8 0.0252(12) 0.0366(17) 0.0293(13) -0.0078(11) -0.0030(10) -0.0104(12)
C8A 0.0315(12) 0.0258(15) 0.0226(12) -0.0026(10) -0.0061(10) -0.0110(12)
C11 0.0436(15) 0.0280(16) 0.0300(14) -0.0015(11) -0.0092(11) -0.0126(13)
O11 0.0926(18) 0.0359(13) 0.0363(12) -0.0044(9) -0.0071(11) -0.0282(13)
C12 0.0445(15) 0.0217(14) 0.0271(13) 0.0029(10) -0.0106(11) -0.0081(13)
C13 0.0414(15) 0.0287(16) 0.0368(15) 0.0006(11) -0.0122(12) -0.0099(13)
C14 0.0405(15) 0.0377(18) 0.0341(15) -0.0012(12) -0.0040(12) -0.0071(14)
C15 0.0500(17) 0.0411(19) 0.0265(14) -0.0019(12) -0.0094(12) -0.0029(15)
C16 0.0498(16) 0.0369(18) 0.0351(15) 0.0006(12) -0.0201(13) -0.0050(14)
C17 0.0399(14) 0.0382(18) 0.0330(15) 0.0007(12) -0.0095(11) -0.0085(14)
C21 0.0410(14) 0.0443(19) 0.0291(14) -0.0075(12) -0.0092(11) -0.0188(14)
C31 0.0392(15) 0.045(2) 0.0341(15) -0.0090(13) -0.0035(12) -0.0139(14)
C32 0.0528(18) 0.049(2) 0.0347(16) -0.0076(14) -0.0005(13) -0.0180(16)
O51 0.0356(9) 0.0280(11) 0.0257(9) -0.0032(7) -0.0095(7) -0.0098(8)
C52 0.0337(13) 0.0269(15) 0.0328(14) -0.0047(11) -0.0098(11) -0.0091(12)
C53 0.0238(11) 0.0278(16) 0.0326(14) -0.0040(11) -0.0107(10) -0.0061(11)
C54 0.0360(14) 0.0312(17) 0.0367(15) -0.0018(11) -0.0131(11) -0.0105(13)
C55 0.0442(15) 0.049(2) 0.0352(16) 0.0079(13) -0.0166(13) -0.0162(15)
C56 0.0366(14) 0.063(2) 0.0301(14) -0.0088(14) -0.0091(12) -0.0118(15)
C57 0.0318(14) 0.051(2) 0.0412(16) -0.0194(14) -0.0071(12) -0.0069(14)
C58 0.0304(13) 0.0320(17) 0.0394(15) -0.0078(12) -0.0095(11) -0.0052(12)

loop_
_atom_type_symbol
_atom_type_description
_atom_type_scat_dispersion_real
_atom_type_scat_dispersion_imag
_atom_type_scat_source
C C 0.0181 0.0091 'International Tables Vol C Tables 4.2.6.8 and 6.1.1.4'
H H 0.0000 0.0000 'International Tables Vol C Tables 4.2.6.8 and 6.1.1.4'
N N 0.0311 0.0180 'International Tables Vol C Tables 4.2.6.8 and 6.1.1.4'
O O 0.0492 0.0322 'International Tables Vol C Tables 4.2.6.8 and 6.1.1.4'

loop_
_geom_angle_atom_site_label_1
_geom_angle_atom_site_label_2
_geom_angle_atom_site_label_3
_geom_angle
_geom_angle_publ_flag
C11 N1 C8A 123.2(2) y
C11 N1 C2 118.1(2) y
C8A N1 C2 118.3(2) y
N1 C2 C21 111.8(2) y
N1 C2 C3 108.7(2) y
C21 C2 C3 114.2(2) y
N1 C2 H2 107.3 ?
C21 C2 H2 107.3 ?
C3 C2 H2 107.3 ?
C31 C3 C4 115.7(2) y
C31 C3 C2 109.9(2) y
C4 C3 C2 111.7(2) y
C31 C3 H3 106.3 ?
C4 C3 H3 106.3 ?
C2 C3 H3 106.3 ?
C3 C4 C4A 109.2(2) y
C3 C4 H4A 109.8 ?
C4A C4 H4A 109.8 ?
C3 C4 H4B 109.8 ?
C4A C4 H4B 109.8 ?
H4A C4 H4B 108.3 ?
C5 C4A C4 113.3(2) y
C5 C4A C8A 109.5(2) y
C4 C4A C8A 111.1(2) y
C5 C4A H4A1 107.6 ?
C4 C4A H4A1 107.6 ?
C8A C4A H4A1 107.6 ?
O51 C5 C4A 106.0(2) y
O51 C5 C6 110.8(2) y
C4A C5 C6 111.7(2) y
O51 C5 H5 109.4 ?
C4A C5 H5 109.4 ?
C6 C5 H5 109.4 ?
C7 C6 C5 113.0(2) y
C7 C6 H6A 109 ?
C5 C6 H6A 109 ?
C7 C6 H6B 109 ?
C5 C6 H6B 109 ?
H6A C6 H6B 107.8 ?
C8 C7 C6 124.3(2) y
C8 C7 H7 117.9 ?
C6 C7 H7 117.9 ?
C7 C8 C8A 122.0(3) y
C7 C8 H8 119 ?
C8A C8 H8 119 ?
N1 C8A C8 113.0(2) y
N1 C8A C4A 110.7(2) y
C8 C8A C4A 111.1(2) y
N1 C8A H8A1 107.2 ?
C8 C8A H8A1 107.2 ?
C4A C8A H8A1 107.2 ?
O11 C11 N1 122.9(2) y
O11 C11 C12 119.3(3) y
N1 C11 C12 117.8(3) y
C13 C12 C17 119.6(3) y
C13 C12 C11 119.8(3) y
C17 C12 C11 120.5(3) y
C14 C13 C12 119.9(3) y
C14 C13 H13 120 ?
C12 C13 H13 120 ?
C13 C14 C15 120.4(3) y
C13 C14 H14 119.8 ?
C15 C14 H14 119.8 ?
C16 C15 C14 119.9(3) y
C16 C15 H15 120.1 ?
C14 C15 H15 120.1 ?
C17 C16 C15 120.0(3) y
C17 C16 H16 120 ?
C15 C16 H16 120 ?
C16 C17 C12 120.3(3) y
C16 C17 H17 119.9 ?
C12 C17 H17 119.9 ?
C2 C21 H21A 109.5 ?
C2 C21 H21B 109.5 ?
H21A C21 H21B 109.5 ?
C2 C21 H21C 109.5 ?
H21A C21 H21C 109.5 ?
H21B C21 H21C 109.5 ?
C32 C31 C3 127.8(3) y
C32 C31 H31 116.1 ?
C3 C31 H31 116.1 ?
C31 C32 H32A 120 ?
C31 C32 H32B 120 ?
H32A C32 H32B 120 ?
C52 O51 C5 113.2(2) y
O51 C52 C53 108.9(2) y
O51 C52 H52A 109.9 ?
C53 C52 H52A 109.9 ?
O51 C52 H52B 109.9 ?
C53 C52 H52B 109.9 ?
H52A C52 H52B 108.3 ?
C58 C53 C54 118.8(2) y
C58 C53 C52 119.0(3) y
C54 C53 C52 122.2(2) y
C55 C54 C53 120.1(3) y
C55 C54 H54 119.9 ?
C53 C54 H54 119.9 ?
C56 C55 C54 121.0(3) y
C56 C55 H55 119.5 ?
C54 C55 H55 119.5 ?
C55 C56 C57 119.1(3) y
C55 C56 H56 120.4 ?
C57 C56 H56 120.4 ?
C58 C57 C56 120.3(3) y
C58 C57 H57 119.8 ?
C56 C57 H57 119.8 ?
C57 C58 C53 120.6(3) y
C57 C58 H58 119.7 ?
C53 C58 H58 119.7 ?

loop_
_geom_bond_atom_site_label_1
_geom_bond_atom_site_label_2
_geom_bond_distance
_geom_bond_publ_flag
N1 C11 1.348(4) y
N1 C8a 1.473(4) y
N1 C2 1.479(3) y
C2 C21 1.528(4) y
C2 C3 1.547(4) y
C2 H2 1 ?
C3 C31 1.507(4) y
C3 C4 1.519(4) y
C3 H3 1 ?
C4 C4a 1.530(3) y
C4 H4a 0.99 ?
C4 H4b 0.99 ?
C4a C5 1.518(4) y
C4a C8a 1.534(4) y
C4a H4a1 1 ?
C5 O51 1.432(3) y
C5 C6 1.530(3) y
C5 H5 1 ?
C6 C7 1.494(4) y
C6 H6a 0.99 ?
C6 H6b 0.99 ?
C7 C8 1.326(4) y
C7 H7 0.95 ?
C8 C8a 1.515(3) y
C8 H8 0.95 ?
C8a H8a1 1 ?
C11 O11 1.234(4) y
C11 C12 1.505(4) y
C12 C13 1.390(4) y
C12 C17 1.392(4) y
C13 C14 1.383(4) y
C13 H13 0.95 ?
C14 C15 1.387(5) y
C14 H14 0.95 ?
C15 C16 1.384(5) y
C15 H15 0.95 ?
C16 C17 1.383(4) y
C16 H16 0.95 ?
C17 H17 0.95 ?
C21 H21a 0.98 ?
C21 H21b 0.98 ?
C21 H21c 0.98 ?
C31 C32 1.291(5) y
C31 H31 0.95 ?
C32 H32a 0.95 ?
C32 H32b 0.95 ?
O51 C52 1.426(3) y
C52 C53 1.509(3) y
C52 H52a 0.99 ?
C52 H52b 0.99 ?
C53 C58 1.386(4) y
C53 C54 1.392(4) y
C54 C55 1.385(4) y
C54 H54 0.95 ?
C55 C56 1.372(5) y
C55 H55 0.95 ?
C56 C57 1.387(5) y
C56 H56 0.95 ?
C57 C58 1.382(4) y
C57 H57 0.95 ?
C58 H58 0.95 ?

loop_
_geom_torsion_atom_site_label_1
_geom_torsion_atom_site_label_2
_geom_torsion_atom_site_label_3
_geom_torsion_atom_site_label_4
_geom_torsion
_geom_torsion_publ_flag
C11 N1 C2 C21 -97.3(3) y
C8A N1 C2 C21 76.1(3) y
C11 N1 C2 C3 135.7(3) y
C8A N1 C2 C3 -50.9(3) y
N1 C2 C3 C31 -176.2(2) y
C21 C2 C3 C31 58.2(3) y
N1 C2 C3 C4 54.0(3) y
C21 C2 C3 C4 -71.6(3) y
C31 C3 C4 C4A 174.1(2) y
C2 C3 C4 C4A -59.3(3) y
C3 C4 C4A C5 -178.6(2) y
C3 C4 C4A C8A 57.7(3) y
C4 C4A C5 O51 175.14(19) y
C8A C4A C5 O51 -60.2(2) y
C4 C4A C5 C6 -64.1(3) y
C8A C4A C5 C6 60.6(3) y
O51 C5 C6 C7 78.4(3) y
C4A C5 C6 C7 -39.5(3) y
C5 C6 C7 C8 10.9(4) y
C6 C7 C8 C8A -3.3(4) y
C11 N1 C8A C8 98.3(3) y
C2 N1 C8A C8 -74.7(3) y
C11 N1 C8A C4A -136.3(3) y
C2 N1 C8A C4A 50.6(3) y
C7 C8 C8A N1 149.1(2) y
C7 C8 C8A C4A 24.0(3) y
C5 C4A C8A N1 -177.86(18) y
C4 C4A C8A N1 -51.9(3) y
C5 C4A C8A C8 -51.4(3) y
C4 C4A C8A C8 74.5(3) y
C8A N1 C11 O11 -168.6(3) y
C2 N1 C11 O11 4.5(4) y
C8A N1 C11 C12 13.1(4) y
C2 N1 C11 C12 -173.9(2) y
O11 C11 C12 C13 67.3(4) y
N1 C11 C12 C13 -114.2(3) y
O11 C11 C12 C17 -109.4(4) y
N1 C11 C12 C17 69.1(4) y
C17 C12 C13 C14 -0.3(5) y
C11 C12 C13 C14 -177.1(3) y
C12 C13 C14 C15 0.6(5) y
C13 C14 C15 C16 -0.3(5) y
C14 C15 C16 C17 -0.3(5) y
C15 C16 C17 C12 0.5(5) y
C13 C12 C17 C16 -0.2(5) y
C11 C12 C17 C16 176.5(3) y
C4 C3 C31 C32 9.8(5) y
C2 C3 C31 C32 -117.8(4) y
C4A C5 O51 C52 -157.4(2) y
C6 C5 O51 C52 81.3(3) y
C5 O51 C52 C53 -174.28(18) y
O51 C52 C53 C58 161.2(2) y
O51 C52 C53 C54 -18.6(3) y
C58 C53 C54 C55 -0.8(4) y
C52 C53 C54 C55 179.0(2) y
C53 C54 C55 C56 1.0(4) y
C54 C55 C56 C57 -0.1(4) y
C55 C56 C57 C58 -1.0(4) y
C56 C57 C58 C53 1.2(4) y
C54 C53 C58 C57 -0.3(4) y
C52 C53 C58 C57 179.9(2) y
